data_4081630
loop_
_publ_author_name
'Higgins, Jessica A.'
'Cloke, F. Geoffrey N.'
'Roe, S. Mark'

_publ_section_title
;
 Synthesis and CO2Insertion Chemistry of Uranium(IV) Mixed-Sandwich Alkyl
 and Hydride Complexes
;
_journal_issue 19
_journal_name_full Organometallics
_journal_page_first 5244
_journal_paper_doi 10.1021/om400720m
_journal_volume 32
_journal_year 2013
_chemical_compound_source 'synthesis as described'
_chemical_formula_moiety 'C36 H63 Si2 U'
_chemical_formula_sum 'C36 H63 Si2 U'
_chemical_formula_weight 792.09
_chemical_name_common complex_11A_hydride
_chemical_name_systematic
;
 ?
;
_space_group_IT_number 11
_symmetry_cell_setting monoclinic
_symmetry_Int_Tables_number 11
_symmetry_space_group_name_Hall '-P 2yb'
_symmetry_space_group_name_H-M 'P 1 21/m 1'
_atom_sites_solution_hydrogens geom
_atom_sites_solution_primary direct
_atom_sites_solution_secondary difmap
_audit_conform_dict_location ftp://ftp.iucr.org/pub/cif_core.dic
_audit_conform_dict_name cif_core.dic
_audit_conform_dict_version 2.4
_audit_creation_date 2011-10-31T17:44:10-00:00
_audit_creation_method 'WinGX routine CIF_UPDATE'
_cell_angle_alpha 90
_cell_angle_beta 100.6330(10)
_cell_angle_gamma 90
_cell_formula_units_Z 2
_cell_length_a 8.4860(2)
_cell_length_b 22.6545(5)
_cell_length_c 9.7819(3)
_cell_measurement_reflns_used 13524
_cell_measurement_temperature 173(2)
_cell_measurement_theta_max 26.373
_cell_measurement_theta_min 0.998
_cell_volume 1848.24(8)
_computing_cell_refinement 'HKL Scalepack (Otwinowski & Minor 1997)'
_computing_data_collection 'Collect (Bruker AXS BV, 1997-2004)'
_computing_data_reduction 'HKL Denzo and Scalepack (Otwinowski & Minor 1997)'
_computing_structure_refinement 'SHELXL-97 (Sheldrick, 1997)'
_computing_structure_solution 'SHELXS-97 (Sheldrick, 1990)'
_diffrn_ambient_temperature 173(2)
_diffrn_detector 'CCD plate'
_diffrn_detector_area_resol_mean 9
_diffrn_measured_fraction_theta_full 0.997
_diffrn_measured_fraction_theta_max 0.997
_diffrn_measurement_device '95mm CCD camera on \k-goniostat'
_diffrn_measurement_device_type KappaCCD
_diffrn_measurement_method 'CCD rotation images, thick slices'
_diffrn_orient_matrix_type 'by Bruker AXS Collect from scalepack cell'
_diffrn_orient_matrix_UB_11 0.328969E-1
_diffrn_orient_matrix_UB_12 -0.206281E-1
_diffrn_orient_matrix_UB_13 -0.806515E-1
_diffrn_orient_matrix_UB_21 0.11398
_diffrn_orient_matrix_UB_22 0
_diffrn_orient_matrix_UB_23 0.499718E-1
_diffrn_orient_matrix_UB_31 -0.173889E-1
_diffrn_orient_matrix_UB_32 -0.390249E-1
_diffrn_orient_matrix_UB_33 0.426314E-1
_diffrn_radiation_monochromator graphite
_diffrn_radiation_probe x-ray
_diffrn_radiation_type MoK\a
_diffrn_radiation_wavelength 0.71073
_diffrn_reflns_av_R_equivalents 0.0945
_diffrn_reflns_av_unetI/netI 0.0575
_diffrn_reflns_limit_h_max 10
_diffrn_reflns_limit_h_min -10
_diffrn_reflns_limit_k_max 27
_diffrn_reflns_limit_k_min -27
_diffrn_reflns_limit_l_max 12
_diffrn_reflns_limit_l_min -11
_diffrn_reflns_number 27264
_diffrn_reflns_theta_full 26
_diffrn_reflns_theta_max 26
_diffrn_reflns_theta_min 3.43
_diffrn_source 'Enraf Nonius FR590'
_exptl_absorpt_coefficient_mu 4.477
_exptl_absorpt_correction_T_max 0.8982
_exptl_absorpt_correction_T_min 0.7318
_exptl_absorpt_correction_type multi-scan
_exptl_absorpt_process_details
;
        [c.f. r.h. blessing, acta cryst. (1995), a51, 33-38]
;
_exptl_crystal_colour Brown
_exptl_crystal_density_diffrn 1.423
_exptl_crystal_density_method 'not measured'
_exptl_crystal_description Plate
_exptl_crystal_F_000 802
_exptl_crystal_size_max 0.06
_exptl_crystal_size_mid 0.04
_exptl_crystal_size_min 0.02
_refine_diff_density_max 1.601
_refine_diff_density_min -1.132
_refine_diff_density_rms 0.134
_refine_ls_extinction_method none
_refine_ls_goodness_of_fit_ref 1.098
_refine_ls_hydrogen_treatment constr
_refine_ls_matrix_type full
_refine_ls_number_parameters 181
_refine_ls_number_reflns 3724
_refine_ls_number_restraints 0
_refine_ls_restrained_S_all 1.098
_refine_ls_R_factor_all 0.0613
_refine_ls_R_factor_gt 0.0447
_refine_ls_shift/su_max 0.001
_refine_ls_shift/su_mean 0
_refine_ls_structure_factor_coef Fsqd
_refine_ls_weighting_details 'calc w=1/[\s^2^(Fo^2^)+(0.0166P)^2^+6.7249P] where P=(Fo^2^+2Fc^2^)/3'
_refine_ls_weighting_scheme calc
_refine_ls_wR_factor_gt 0.0743
_refine_ls_wR_factor_ref 0.0786
_reflns_number_gt 3155
_reflns_number_total 3724
_reflns_threshold_expression >2sigma(I)
_cod_data_source_file om400720m_si_002.cif
_cod_data_source_block 11A
_cod_original_sg_symbol_H-M 'P 21/m'
_cod_database_code 4081630

loop_
_symmetry_equiv_pos_as_xyz
'x, y, z'
'-x, y+1/2, -z'
'-x, -y, -z'
'x, -y-1/2, z'

loop_
_atom_site_label
_atom_site_type_symbol
_atom_site_fract_x
_atom_site_fract_y
_atom_site_fract_z
_atom_site_U_iso_or_equiv
_atom_site_adp_type
_atom_site_occupancy
_atom_site_symmetry_multiplicity
_atom_site_calc_flag
_atom_site_refinement_flags
C1 C 0.6256(7) 0.7187(2) 0.6573(6) 0.0344(14) Uani 1 1 d .
H1 H 0.7255 0.7027 0.6448 0.041 Uiso 1 1 calc R
C2 C 0.5126(7) 0.6746(2) 0.6714(5) 0.0307(13) Uani 1 1 d .
H2 H 0.5566 0.6361 0.6678 0.037 Uiso 1 1 calc R
C3 C 0.3512(7) 0.6724(2) 0.6895(5) 0.0282(12) Uani 1 1 d .
C4 C 0.2422(6) 0.7187(2) 0.7057(5) 0.0266(12) Uani 1 1 d .
H4 H 0.1425 0.7034 0.7205 0.032 Uiso 1 1 calc R
C9 C 0.1222(7) 0.5893(2) 0.8139(5) 0.0301(13) Uani 1 1 d .
H9 H 0.0375 0.6205 0.7957 0.036 Uiso 1 1 calc R
C10 C 0.0319(8) 0.5304(3) 0.8084(7) 0.0510(18) Uani 1 1 d .
H10A H -0.0281 0.5239 0.714 0.077 Uiso 1 1 calc R
H10B H -0.0427 0.5315 0.8738 0.077 Uiso 1 1 calc R
H10C H 0.1088 0.4982 0.8339 0.077 Uiso 1 1 calc R
C11 C 0.2151(8) 0.6014(3) 0.9603(6) 0.0530(18) Uani 1 1 d .
H11A H 0.2705 0.6394 0.9616 0.079 Uiso 1 1 calc R
H11B H 0.2939 0.5699 0.9875 0.079 Uiso 1 1 calc R
H11C H 0.1405 0.6026 1.0257 0.079 Uiso 1 1 calc R
C12 C 0.3946(7) 0.5356(2) 0.6667(6) 0.0308(13) Uani 1 1 d .
H12 H 0.4662 0.5488 0.6021 0.037 Uiso 1 1 calc R
C13 C 0.3175(8) 0.4780(2) 0.6059(7) 0.0440(16) Uani 1 1 d .
H13A H 0.2474 0.4861 0.5165 0.066 Uiso 1 1 calc R
H13B H 0.2543 0.4609 0.6703 0.066 Uiso 1 1 calc R
H13C H 0.4015 0.4502 0.5919 0.066 Uiso 1 1 calc R
C14 C 0.5047(8) 0.5231(3) 0.8059(7) 0.0484(17) Uani 1 1 d .
H14A H 0.5545 0.56 0.8444 0.073 Uiso 1 1 calc R
H14B H 0.5883 0.4951 0.7918 0.073 Uiso 1 1 calc R
H14C H 0.4418 0.5062 0.8709 0.073 Uiso 1 1 calc R
C15 C 0.1059(6) 0.5985(2) 0.4970(5) 0.0282(12) Uani 1 1 d .
H15 H 0.0591 0.5579 0.4832 0.034 Uiso 1 1 calc R
C16 C 0.2000(8) 0.6088(3) 0.3791(6) 0.0497(18) Uani 1 1 d .
H16A H 0.2895 0.5808 0.3885 0.075 Uiso 1 1 calc R
H16B H 0.2417 0.6492 0.3846 0.075 Uiso 1 1 calc R
H16C H 0.1289 0.6028 0.2892 0.075 Uiso 1 1 calc R
C17 C -0.0360(7) 0.6415(3) 0.4841(6) 0.0427(15) Uani 1 1 d .
H17A H -0.0955 0.634 0.5592 0.064 Uiso 1 1 calc R
H17B H -0.1071 0.6358 0.3941 0.064 Uiso 1 1 calc R
H17C H 0.0042 0.6822 0.4909 0.064 Uiso 1 1 calc R
C27 C 0.6165(6) 0.7812(3) 1.1490(5) 0.0325(13) Uani 1 1 d .
C28 C 0.7368(7) 0.8004(2) 1.0767(6) 0.0317(13) Uani 1 1 d .
C29 C 0.8112(9) 0.75 1.0307(8) 0.0322(19) Uani 1 2 d S
C30 C 0.5160(8) 0.8199(3) 1.2244(6) 0.0509(18) Uani 1 1 d .
H30A H 0.4422 0.7953 1.2658 0.076 Uiso 1 1 calc R
H30B H 0.4544 0.8477 1.1586 0.076 Uiso 1 1 calc R
H30C H 0.586 0.8419 1.2979 0.076 Uiso 1 1 calc R
C31 C 0.7851(8) 0.8635(3) 1.0555(7) 0.0497(17) Uani 1 1 d .
H31A H 0.7156 0.8904 1.0961 0.075 Uiso 1 1 calc R
H31B H 0.774 0.8715 0.9558 0.075 Uiso 1 1 calc R
H31C H 0.8968 0.8695 1.1011 0.075 Uiso 1 1 calc R
C32 C 0.9536(10) 0.75 0.9618(10) 0.052(3) Uani 1 2 d S
H32A H 0.9806 0.7093 0.9412 0.078 Uiso 0.5 1 calc PR
H32B H 1.0447 0.7681 1.0237 0.078 Uiso 0.5 1 calc PR
H32C H 0.9292 0.7726 0.875 0.078 Uiso 0.5 1 calc PR
Si1 Si 0.24591(18) 0.59825(6) 0.67191(15) 0.0258(3) Uani 1 1 d .
U1 U 0.50736(4) 0.75 0.87834(3) 0.02707(10) Uani 1 2 d S

loop_
_atom_site_aniso_label
_atom_site_aniso_U_11
_atom_site_aniso_U_22
_atom_site_aniso_U_33
_atom_site_aniso_U_23
_atom_site_aniso_U_13
_atom_site_aniso_U_12
C1 0.033(3) 0.031(3) 0.045(3) -0.002(3) 0.021(3) 0.002(3)
C2 0.038(3) 0.021(3) 0.035(3) -0.005(2) 0.011(3) 0.003(3)
C3 0.038(3) 0.021(3) 0.027(3) -0.001(2) 0.009(2) 0.000(3)
C4 0.024(3) 0.025(3) 0.031(3) -0.003(2) 0.005(2) 0.002(2)
C9 0.042(3) 0.023(3) 0.030(3) 0.000(2) 0.015(3) 0.004(3)
C10 0.074(5) 0.037(4) 0.052(4) 0.001(3) 0.036(4) -0.012(3)
C11 0.067(5) 0.058(5) 0.036(4) -0.002(3) 0.012(3) 0.009(4)
C12 0.035(3) 0.023(3) 0.036(3) -0.001(3) 0.010(3) 0.004(2)
C13 0.055(4) 0.025(3) 0.056(4) -0.006(3) 0.021(3) 0.001(3)
C14 0.055(4) 0.036(4) 0.051(4) -0.002(3) 0.000(3) 0.014(3)
C15 0.030(3) 0.027(3) 0.028(3) 0.000(2) 0.006(2) -0.001(2)
C16 0.049(4) 0.070(5) 0.032(3) 0.003(3) 0.011(3) 0.000(4)
C17 0.044(4) 0.039(4) 0.042(4) -0.005(3) 0.000(3) 0.006(3)
C27 0.032(3) 0.041(3) 0.024(3) -0.004(3) 0.003(2) 0.004(3)
C28 0.035(3) 0.028(3) 0.029(3) -0.007(3) -0.002(3) -0.006(3)
C29 0.026(4) 0.035(5) 0.034(5) 0 0.002(4) 0
C30 0.049(4) 0.067(5) 0.037(4) -0.009(3) 0.010(3) 0.006(4)
C31 0.057(4) 0.037(4) 0.052(4) -0.001(3) 0.000(3) -0.009(3)
C32 0.037(5) 0.057(6) 0.064(6) 0 0.016(5) 0
Si1 0.0327(8) 0.0190(8) 0.0268(8) -0.0006(6) 0.0086(7) 0.0007(7)
U1 0.02937(17) 0.02390(16) 0.02792(16) 0 0.00523(11) 0

loop_
_atom_type_symbol
_atom_type_description
_atom_type_scat_dispersion_real
_atom_type_scat_dispersion_imag
_atom_type_scat_source
C C 0.0033 0.0016 'International Tables Vol C Tables 4.2.6.8 and 6.1.1.4'
H H 0 0 'International Tables Vol C Tables 4.2.6.8 and 6.1.1.4'
Si Si 0.0817 0.0704 'International Tables Vol C Tables 4.2.6.8 and 6.1.1.4'
U U -9.6767 9.6646 'International Tables Vol C Tables 4.2.6.8 and 6.1.1.4'

loop_
_geom_angle_atom_site_label_1
_geom_angle_atom_site_label_2
_geom_angle_atom_site_label_3
_geom_angle
_geom_angle_site_symmetry_1
_geom_angle_site_symmetry_3
C2 C1 C1 135.2(3) . 4_575
C2 C1 U1 75.1(3) . .
C1 C1 U1 74.44(12) 4_575 .
C2 C1 H1 112.4 . .
C1 C1 H1 112.4 4_575 .
U1 C1 H1 133.6 . .
C1 C2 C3 136.8(5) . .
C1 C2 U1 74.1(3) . .
C3 C2 U1 77.0(3) . .
C1 C2 H2 111.6 . .
C3 C2 H2 111.6 . .
U1 C2 H2 132.8 . .
C2 C3 C4 130.6(5) . .
C2 C3 Si1 118.1(4) . .
C4 C3 Si1 111.0(4) . .
C2 C3 U1 72.5(3) . .
C4 C3 U1 72.1(3) . .
Si1 C3 U1 143.1(3) . .
C4 C4 C3 137.4(3) 4_575 .
C4 C4 U1 74.47(11) 4_575 .
C3 C4 U1 77.1(3) . .
C4 C4 H4 111.3 4_575 .
C3 C4 H4 111.3 . .
U1 C4 H4 132.6 . .
C11 C9 C10 110.9(5) . .
C11 C9 Si1 114.0(4) . .
C10 C9 Si1 114.0(4) . .
C11 C9 H9 105.7 . .
C10 C9 H9 105.7 . .
Si1 C9 H9 105.7 . .
C9 C10 H10A 109.5 . .
C9 C10 H10B 109.5 . .
H10A C10 H10B 109.5 . .
C9 C10 H10C 109.5 . .
H10A C10 H10C 109.5 . .
H10B C10 H10C 109.5 . .
C9 C11 H11A 109.5 . .
C9 C11 H11B 109.5 . .
H11A C11 H11B 109.5 . .
C9 C11 H11C 109.5 . .
H11A C11 H11C 109.5 . .
H11B C11 H11C 109.5 . .
C14 C12 C13 109.6(5) . .
C14 C12 Si1 114.4(4) . .
C13 C12 Si1 114.1(4) . .
C14 C12 H12 106 . .
C13 C12 H12 106 . .
Si1 C12 H12 106 . .
C12 C13 H13A 109.5 . .
C12 C13 H13B 109.5 . .
H13A C13 H13B 109.5 . .
C12 C13 H13C 109.5 . .
H13A C13 H13C 109.5 . .
H13B C13 H13C 109.5 . .
C12 C14 H14A 109.5 . .
C12 C14 H14B 109.5 . .
H14A C14 H14B 109.5 . .
C12 C14 H14C 109.5 . .
H14A C14 H14C 109.5 . .
H14B C14 H14C 109.5 . .
C17 C15 C16 110.5(5) . .
C17 C15 Si1 115.3(4) . .
C16 C15 Si1 110.6(4) . .
C17 C15 H15 106.6 . .
C16 C15 H15 106.6 . .
Si1 C15 H15 106.6 . .
C15 C16 H16A 109.5 . .
C15 C16 H16B 109.5 . .
H16A C16 H16B 109.5 . .
C15 C16 H16C 109.5 . .
H16A C16 H16C 109.5 . .
H16B C16 H16C 109.5 . .
C15 C17 H17A 109.5 . .
C15 C17 H17B 109.5 . .
H17A C17 H17B 109.5 . .
C15 C17 H17C 109.5 . .
H17A C17 H17C 109.5 . .
H17B C17 H17C 109.5 . .
C28 C27 C27 107.9(3) . 4_575
C28 C27 C30 126.4(5) . .
C27 C27 C30 125.6(4) 4_575 .
C28 C27 U1 75.0(3) . .
C27 C27 U1 74.99(12) 4_575 .
C30 C27 U1 120.2(4) . .
C27 C28 C29 108.5(5) . .
C27 C28 C31 126.7(5) . .
C29 C28 C31 124.8(5) . .
C27 C28 U1 75.0(3) . .
C29 C28 U1 74.9(4) . .
C31 C28 U1 118.3(4) . .
C28 C29 C28 107.3(7) 4_575 .
C28 C29 C32 126.2(3) 4_575 .
C28 C29 C32 126.2(3) . .
C28 C29 U1 75.0(4) 4_575 .
C28 C29 U1 75.0(4) . .
C32 C29 U1 121.1(6) . .
C27 C30 H30A 109.5 . .
C27 C30 H30B 109.5 . .
H30A C30 H30B 109.5 . .
C27 C30 H30C 109.5 . .
H30A C30 H30C 109.5 . .
H30B C30 H30C 109.5 . .
C28 C31 H31A 109.5 . .
C28 C31 H31B 109.5 . .
H31A C31 H31B 109.5 . .
C28 C31 H31C 109.5 . .
H31A C31 H31C 109.5 . .
H31B C31 H31C 109.5 . .
C29 C32 H32A 109.5 . .
C29 C32 H32B 109.5 . .
H32A C32 H32B 109.5 . .
C29 C32 H32C 109.5 . .
H32A C32 H32C 109.5 . .
H32B C32 H32C 109.5 . .
C3 Si1 C15 106.6(2) . .
C3 Si1 C9 110.0(2) . .
C15 Si1 C9 108.7(2) . .
C3 Si1 C12 111.0(2) . .
C15 Si1 C12 106.6(2) . .
C9 Si1 C12 113.5(2) . .
C1 U1 C1 31.1(2) 4_575 .
C1 U1 C4 87.48(17) 4_575 .
C1 U1 C4 79.19(17) . .
C1 U1 C4 79.19(17) 4_575 4_575
C1 U1 C4 87.48(17) . 4_575
C4 U1 C4 31.1(2) . 4_575
C1 U1 C2 59.11(17) 4_575 .
C1 U1 C2 30.85(16) . .
C4 U1 C2 58.23(16) . .
C4 U1 C2 79.52(16) 4_575 .
C1 U1 C2 30.85(16) 4_575 4_575
C1 U1 C2 59.12(17) . 4_575
C4 U1 C2 79.52(16) . 4_575
C4 U1 C2 58.23(16) 4_575 4_575
C2 U1 C2 80.1(2) . 4_575
C1 U1 C3 58.71(16) 4_575 4_575
C1 U1 C3 80.12(16) . 4_575
C4 U1 C3 59.25(16) . 4_575
C4 U1 C3 30.83(15) 4_575 4_575
C2 U1 C3 88.46(16) . 4_575
C2 U1 C3 30.54(16) 4_575 4_575
C1 U1 C3 80.12(16) 4_575 .
C1 U1 C3 58.71(16) . .
C4 U1 C3 30.83(15) . .
C4 U1 C3 59.25(16) 4_575 .
C2 U1 C3 30.54(16) . .
C2 U1 C3 88.46(16) 4_575 .
C3 U1 C3 80.8(2) 4_575 .
C1 U1 C29 89.1(2) 4_575 .
C1 U1 C29 89.1(2) . .
C4 U1 C29 162.51(13) . .
C4 U1 C29 162.51(13) 4_575 .
C2 U1 C29 105.61(17) . .
C2 U1 C29 105.61(17) 4_575 .
C3 U1 C29 131.71(14) 4_575 .
C3 U1 C29 131.71(14) . .
C1 U1 C27 138.63(18) 4_575 4_575
C1 U1 C27 127.70(18) . 4_575
C4 U1 C27 130.15(16) . 4_575
C4 U1 C27 141.58(16) 4_575 4_575
C2 U1 C27 121.44(17) . 4_575
C2 U1 C27 148.75(17) 4_575 4_575
C3 U1 C27 149.70(16) 4_575 4_575
C3 U1 C27 121.84(16) . 4_575
C29 U1 C27 49.75(19) . 4_575
C1 U1 C27 127.70(18) 4_575 .
C1 U1 C27 138.63(18) . .
C4 U1 C27 141.58(16) . .
C4 U1 C27 130.15(16) 4_575 .
C2 U1 C27 148.76(17) . .
C2 U1 C27 121.44(17) 4_575 .
C3 U1 C27 121.84(16) 4_575 .
C3 U1 C27 149.70(16) . .
C29 U1 C27 49.75(19) . .
C27 U1 C27 30.0(2) 4_575 .
C1 U1 C28 111.38(17) 4_575 4_575
C1 U1 C28 98.07(17) . 4_575
C4 U1 C28 138.69(17) . 4_575
C4 U1 C28 167.15(16) 4_575 4_575
C2 U1 C28 99.34(17) . 4_575
C2 U1 C28 134.43(17) 4_575 4_575
C3 U1 C28 161.64(16) 4_575 4_575
C3 U1 C28 114.03(17) . 4_575
C29 U1 C28 30.08(15) . 4_575
C27 U1 C28 30.00(16) 4_575 4_575
C27 U1 C28 49.49(16) . 4_575

loop_
_geom_bond_atom_site_label_1
_geom_bond_atom_site_label_2
_geom_bond_distance
_geom_bond_site_symmetry_2
C1 C2 1.409(7) .
C1 C1 1.418(11) 4_575
C1 U1 2.643(5) .
C1 H1 0.95 .
C2 C3 1.415(7) .
C2 U1 2.656(5) .
C2 H2 0.95 .
C3 C4 1.426(7) .
C3 Si1 1.894(5) .
C3 U1 2.713(5) .
C4 C4 1.419(10) 4_575
C4 U1 2.649(5) .
C4 H4 0.95 .
C9 C11 1.527(8) .
C9 C10 1.535(8) .
C9 Si1 1.900(5) .
C9 H9 1 .
C10 H10A 0.98 .
C10 H10B 0.98 .
C10 H10C 0.98 .
C11 H11A 0.98 .
C11 H11B 0.98 .
C11 H11C 0.98 .
C12 C14 1.529(8) .
C12 C13 1.530(8) .
C12 Si1 1.906(5) .
C12 H12 1 .
C13 H13A 0.98 .
C13 H13B 0.98 .
C13 H13C 0.98 .
C14 H14A 0.98 .
C14 H14B 0.98 .
C14 H14C 0.98 .
C15 C17 1.536(8) .
C15 C16 1.536(7) .
C15 Si1 1.895(5) .
C15 H15 1 .
C16 H16A 0.98 .
C16 H16B 0.98 .
C16 H16C 0.98 .
C17 H17A 0.98 .
C17 H17B 0.98 .
C17 H17C 0.98 .
C27 C28 1.414(8) .
C27 C27 1.415(11) 4_575
C27 C30 1.507(8) .
C27 U1 2.732(5) .
C28 C29 1.417(7) .
C28 C31 1.512(8) .
C28 U1 2.732(5) .
C29 C28 1.417(7) 4_575
C29 C32 1.488(11) .
C29 U1 2.730(8) .
C30 H30A 0.98 .
C30 H30B 0.98 .
C30 H30C 0.98 .
C31 H31A 0.98 .
C31 H31B 0.98 .
C31 H31C 0.98 .
C32 H32A 0.98 .
C32 H32B 0.98 .
C32 H32C 0.98 .
U1 C1 2.643(5) 4_575
U1 C4 2.649(5) 4_575
U1 C2 2.656(5) 4_575
U1 C3 2.713(5) 4_575
U1 C27 2.732(5) 4_575
U1 C28 2.732(5) 4_575
